data_1001228
loop_
_publ_author_name
'Tarte, P'
'Cahay, R'
'Preudhomme, J'
'Hervieu, M'
'Choisnet, J'
'Raveau, B'

_publ_section_title
;
Hexagonal-spinel transitions in antimonates Li~2~ Cr(~3-x~) M(III)~x~
Sb O~8~
;
_journal_coden_ASTM JSSCBI
_journal_name_full 'Journal of Solid State Chemistry'
_journal_page_first 282
_journal_page_last 289
_journal_paper_doi 10.1016/0022-4596(82)90375-9
_journal_volume 44
_journal_year 1982
_chemical_formula_structural 'LI2 CR AL2 SB O8'
_chemical_formula_sum 'Al2 Cr Li2 O8 Sb'
_chemical_name_systematic
;
DILITHIUM CHROMIUM DIALUMINIUM ANTIMONY(V) OXIDE
;
_space_group_IT_number 186
_symmetry_cell_setting hexagonal
_symmetry_Int_Tables_number 186
_symmetry_space_group_name_Hall 'P 6c -2c'
_symmetry_space_group_name_H-M 'P 63 m c'
_cell_angle_alpha 90
_cell_angle_beta 90
_cell_angle_gamma 120
_cell_formula_units_Z 2
_cell_length_a 5.703(2)
_cell_length_b 5.703(2)
_cell_length_c 9.392(5)
_cell_volume 264.5
_refine_ls_R_factor_all 0.043
_cod_database_code 1001228

loop_
_symmetry_equiv_pos_as_xyz
x,y,z
-y,x-y,z
y-x,-x,z
-y,-x,z
y-x,y,z
x,x-y,z
-x,-y,1/2+z
y,y-x,1/2+z
x-y,x,1/2+z
y,x,1/2+z
x-y,-y,1/2+z
-x,y-x,1/2+z

loop_
_atom_site_label
_atom_site_type_symbol
_atom_site_symmetry_multiplicity
_atom_site_Wyckoff_symbol
_atom_site_fract_x
_atom_site_fract_y
_atom_site_fract_z
_atom_site_occupancy
_atom_site_attached_hydrogens
_atom_site_calc_flag
Li1 Li1+ 2 b 0.3333 0.6667 -0.076(14) 1. 0 d
Li2 Li1+ 2 a 0. 0. 0.555(13) 1. 0 d
Cr1 Cr3+ 6 c 0.1660(4) -0.1660(4) 0.2503(9) 0.3333 0 d
Al1 Al3+ 6 c 0.1660(4) -0.1660(4) 0.2503(9) 0.6667 0 d
Sb1 Sb5+ 2 b 0.3333 0.6667 0.5202(1) 1. 0 d
O1 O2- 2 a 0. 0. 0.338(3) 1. 0 d
O2 O2- 2 b 0.3333 0.6667 0.165(3) 1. 0 d
O3 O2- 6 c 0.490(1) -0.490(1) 0.389(3) 1. 0 d
O4 O2- 6 c 0.171(1) -0.171(1) 0.652(7) 1. 0 d

loop_
_atom_type_symbol
_atom_type_oxidation_number
Li1+ 1.000
Cr3+ 3.000
Al3+ 3.000
Sb5+ 5.000
O2- -2.000
